data_2205953
loop_
_publ_author_name
'Cowley, Andrew R.'
'Dilworth, Jonathan R.'
'Maresca von Beckh W., Carlo A.'

_publ_section_title
;
 Dichlorotris(triphenylphosphine)ruthenium(II) dichloromethane
 hemisolvate
;
_journal_issue 6
_journal_name_full 'Acta Crystallographica Section E'
_journal_page_first m1237
_journal_page_last m1239
_journal_paper_doi 10.1107/S1600536805016272
_journal_volume 61
_journal_year 2005
_chemical_formula_iupac '[Ru Cl2 (C18 H15 P)3] , 0.5C H2 Cl2'
_chemical_formula_moiety 'C54 H45 Cl2 P3 Ru , 0.5C H2 Cl2'
_chemical_formula_sum 'C54.5 H46 Cl3 P3 Ru'
_chemical_formula_weight 1001.31
_chemical_name_systematic
;
Dichlorotris(triphenylphosphine)ruthenium(II) dichloromethane hemisolvate
;
_space_group_IT_number 15
_symmetry_cell_setting monoclinic
_symmetry_space_group_name_Hall '-C 2yc'
_symmetry_space_group_name_H-M 'C 1 2/c 1'
_atom_sites_solution_hydrogens geom
_atom_sites_solution_primary direct
_atom_sites_solution_secondary difmap
_cell_angle_alpha 90
_cell_angle_beta 107.5681(5)
_cell_angle_gamma 90
_cell_formula_units_Z 8
_cell_length_a 22.2083(2)
_cell_length_b 12.84460(10)
_cell_length_c 33.9272(5)
_cell_measurement_reflns_used 17441
_cell_measurement_temperature 150
_cell_measurement_theta_max 27.5
_cell_measurement_theta_min 5.0
_cell_volume 9226.57(18)
_computing_cell_refinement 'DENZO and SCALEPACK'
_computing_data_collection 'COLLECT (Nonius, 2001)'
_computing_data_reduction 'DENZO and SCALEPACK (Otwinowski & Minor, 1997)'
_computing_molecular_graphics 'CAMERON (Watkin <i>et al.</i>, 1996)'
_computing_publication_material CRYSTALS
_computing_structure_refinement 'CRYSTALS (Betteridge <i>et al.</i>, 2003)'
_computing_structure_solution 'SIR92 (Altomare <i>et al.</i>, 1994)'
_diffrn_ambient_temperature 150
_diffrn_measured_fraction_theta_full 0.988
_diffrn_measured_fraction_theta_max 0.985
_diffrn_measurement_device_type 'Nonius KappaCCD area-detector'
_diffrn_measurement_method \w
_diffrn_radiation_monochromator graphite
_diffrn_radiation_type 'Mo K\a'
_diffrn_radiation_wavelength 0.71073
_diffrn_reflns_av_R_equivalents 0.05
_diffrn_reflns_limit_h_max 28
_diffrn_reflns_limit_h_min -28
_diffrn_reflns_limit_k_max 16
_diffrn_reflns_limit_k_min -14
_diffrn_reflns_limit_l_max 43
_diffrn_reflns_limit_l_min -44
_diffrn_reflns_number 17441
_diffrn_reflns_theta_full 25.020
_diffrn_reflns_theta_max 27.494
_diffrn_reflns_theta_min 5.107
_diffrn_standards_decay_% 0.00
_diffrn_standards_interval_count 0
_diffrn_standards_interval_time 0
_diffrn_standards_number 0
_exptl_absorpt_coefficient_mu 0.655
_exptl_absorpt_correction_T_max 0.94
_exptl_absorpt_correction_T_min 0.93
_exptl_absorpt_correction_type multi-scan
_exptl_absorpt_process_details '(DENZO and SCALEPACK; Otwinowski & Minor, 1997)'
_exptl_crystal_colour purple-brown
_exptl_crystal_density_diffrn 1.442
_exptl_crystal_density_method 'not measured'
_exptl_crystal_description block
_exptl_crystal_F_000 4104
_exptl_crystal_size_max 0.10
_exptl_crystal_size_mid 0.10
_exptl_crystal_size_min 0.10
_refine_diff_density_max 1.76
_refine_diff_density_min -1.04
_refine_ls_extinction_method none
_refine_ls_goodness_of_fit_ref 1.1130
_refine_ls_hydrogen_treatment mixed
_refine_ls_matrix_type full
_refine_ls_number_parameters 563
_refine_ls_number_reflns 6083
_refine_ls_number_restraints 0
_refine_ls_R_factor_all 0.0825
_refine_ls_R_factor_gt 0.0387
_refine_ls_shift/su_max 0.0005
_refine_ls_structure_factor_coef F
_refine_ls_weighting_details
;
Method, part 1, Chebychev polynomial (Watkin, 1994; Prince, 1982).
[weight] = 1.0/[A~0~*T~0~(x)+A~1~*T~1~(x) ... +A~n-1~]*T~n-1~(x)] where A~i~
are the Chebychev coefficients 0.437 0.688E-01 0.160 and x = Fcalc/Fmax.
Method, part 2, Robust Weighting (Prince, 1982). W =
[weight]*[1-(deltaF/6*sigmaF)^2^]^2^
;
_refine_ls_weighting_scheme calc
_refine_ls_wR_factor_all 0.0777
_refine_ls_wR_factor_gt 0.0412
_refine_ls_wR_factor_ref 0.0412
_reflns_number_gt 6083
_reflns_number_total 10441
_reflns_threshold_expression I>3\s(I)
_cod_data_source_file hb6207.cif
_cod_data_source_block I
_cod_original_sg_symbol_H-M 'C 2/c'
_cod_original_formula_sum 'C54.50 H46 Cl3 P3 Ru1'
_cod_database_code 2205953

loop_
_symmetry_equiv_pos_as_xyz
x,y,z
-x,-y,-z
x+1/2,y+1/2,z
-x+1/2,-y+1/2,-z
-x,y,-z+1/2
x,-y,z+1/2
-x+1/2,y+1/2,-z+1/2
x+1/2,-y+1/2,z+1/2

loop_
_atom_site_label
_atom_site_fract_x
_atom_site_fract_y
_atom_site_fract_z
_atom_site_U_iso_or_equiv
_atom_site_adp_type
_atom_site_occupancy
_atom_site_type_symbol
Ru1 0.775455(13) -0.12420(2) 0.118831(8) 0.0156 Uani 1.0000 Ru
Cl1 0.82062(4) -0.18547(8) 0.18806(3) 0.0225 Uani 1.0000 Cl
Cl2 0.71825(4) -0.12677(9) 0.04738(3) 0.0286 Uani 1.0000 Cl
P1 0.67803(4) -0.12197(8) 0.13763(3) 0.0170 Uani 1.0000 P
P2 0.79616(5) 0.04418(7) 0.11854(3) 0.0183 Uani 1.0000 P
P3 0.86747(4) -0.18753(8) 0.10621(3) 0.0185 Uani 1.0000 P
C1 0.65610(18) -0.2584(3) 0.14161(11) 0.0215 Uani 1.0000 C
C2 0.6878(2) -0.3382(3) 0.12885(13) 0.0251 Uani 1.0000 C
C3 0.6658(2) -0.4400(3) 0.12618(15) 0.0327 Uani 1.0000 C
C4 0.6119(2) -0.4626(3) 0.13678(14) 0.0318 Uani 1.0000 C
C5 0.57960(19) -0.3843(4) 0.15002(13) 0.0299 Uani 1.0000 C
C6 0.60135(19) -0.2830(3) 0.15204(13) 0.0262 Uani 1.0000 C
C7 0.68439(18) -0.0651(3) 0.18829(11) 0.0220 Uani 1.0000 C
C8 0.69975(19) -0.1256(4) 0.22389(12) 0.0283 Uani 1.0000 C
C9 0.7116(3) -0.0785(4) 0.26248(13) 0.0428 Uani 1.0000 C
C10 0.7082(2) 0.0290(4) 0.26578(14) 0.0423 Uani 1.0000 C
C11 0.6924(2) 0.0890(4) 0.23038(14) 0.0328 Uani 1.0000 C
C12 0.68043(19) 0.0428(3) 0.19190(12) 0.0255 Uani 1.0000 C
C13 0.59868(17) -0.0829(3) 0.10429(11) 0.0193 Uani 1.0000 C
C14 0.57985(18) -0.1250(4) 0.06433(12) 0.0301 Uani 1.0000 C
C15 0.5188(2) -0.1096(4) 0.03881(13) 0.0405 Uani 1.0000 C
C16 0.4751(2) -0.0551(4) 0.05218(15) 0.0420 Uani 1.0000 C
C17 0.4931(2) -0.0157(4) 0.09183(17) 0.0414 Uani 1.0000 C
C18 0.5553(2) -0.0277(3) 0.11781(14) 0.0301 Uani 1.0000 C
C19 0.72758(17) 0.1308(3) 0.10889(12) 0.0222 Uani 1.0000 C
C20 0.67111(19) 0.1063(3) 0.07843(13) 0.0270 Uani 1.0000 C
C21 0.61850(19) 0.1703(4) 0.07249(14) 0.0324 Uani 1.0000 C
C22 0.6206(2) 0.2566(4) 0.09678(16) 0.0393 Uani 1.0000 C
C23 0.6755(2) 0.2819(3) 0.12672(16) 0.0363 Uani 1.0000 C
C24 0.72886(19) 0.2215(3) 0.13245(13) 0.0277 Uani 1.0000 C
C25 0.84676(17) 0.1040(3) 0.16634(12) 0.0217 Uani 1.0000 C
C26 0.84022(18) 0.0704(3) 0.20377(12) 0.0250 Uani 1.0000 C
C27 0.8708(2) 0.1208(4) 0.24050(13) 0.0345 Uani 1.0000 C
C28 0.9091(2) 0.2054(4) 0.24021(16) 0.0442 Uani 1.0000 C
C29 0.9165(2) 0.2397(4) 0.20337(16) 0.0416 Uani 1.0000 C
C30 0.8852(2) 0.1904(3) 0.16658(14) 0.0303 Uani 1.0000 C
C31 0.83186(18) 0.0890(3) 0.07931(12) 0.0214 Uani 1.0000 C
C32 0.8972(2) 0.0854(3) 0.08688(13) 0.0295 Uani 1.0000 C
C33 0.9245(2) 0.1236(4) 0.05824(15) 0.0394 Uani 1.0000 C
C34 0.8874(2) 0.1626(4) 0.02092(16) 0.0416 Uani 1.0000 C
C35 0.8222(2) 0.1631(4) 0.01210(14) 0.0376 Uani 1.0000 C
C36 0.79494(19) 0.1269(4) 0.04112(12) 0.0282 Uani 1.0000 C
C37 0.89276(18) -0.1568(3) 0.06048(12) 0.0224 Uani 1.0000 C
C38 0.8486(2) -0.1444(4) 0.02180(13) 0.0323 Uani 1.0000 C
C39 0.8675(2) -0.1226(4) -0.01271(13) 0.0359 Uani 1.0000 C
C40 0.9296(2) -0.1117(4) -0.00982(14) 0.0417 Uani 1.0000 C
C41 0.9740(2) -0.1186(5) 0.02893(17) 0.0552 Uani 1.0000 C
C42 0.9561(2) -0.1401(5) 0.06367(15) 0.0440 Uani 1.0000 C
C43 0.94259(17) -0.1839(3) 0.14762(11) 0.0209 Uani 1.0000 C
C44 0.95713(18) -0.0994(3) 0.17480(12) 0.0235 Uani 1.0000 C
C45 1.0165(2) -0.0900(4) 0.20395(13) 0.0297 Uani 1.0000 C
C46 1.0612(2) -0.1662(4) 0.20716(13) 0.0350 Uani 1.0000 C
C47 1.0473(2) -0.2513(4) 0.18098(15) 0.0386 Uani 1.0000 C
C48 0.9888(2) -0.2605(3) 0.15141(14) 0.0318 Uani 1.0000 C
C49 0.84951(18) -0.3283(3) 0.10039(12) 0.0223 Uani 1.0000 C
C50 0.8574(2) -0.3899(3) 0.13559(13) 0.0267 Uani 1.0000 C
C51 0.8413(2) -0.4943(4) 0.13162(14) 0.0331 Uani 1.0000 C
C52 0.8165(2) -0.5394(3) 0.09296(15) 0.0363 Uani 1.0000 C
C53 0.8078(2) -0.4782(4) 0.05796(14) 0.0378 Uani 1.0000 C
C54 0.8242(2) -0.3729(4) 0.06187(12) 0.0306 Uani 1.0000 C
Cl61 1.02310(13) -0.51128(15) 0.21487(8) 0.1049 Uani 1.0000 Cl
C62 1.0000 -0.4347(8) 0.2500 0.0865 Uani 1.0000 C
H2 0.725(2) -0.325(3) 0.1222(13) 0.026(11) Uiso 1.0000 H
H50 0.877(2) -0.359(4) 0.1621(15) 0.032(12) Uiso 1.0000 H
H3 0.6889 -0.4967 0.1166 0.0401 Uiso 1.0000 H
H4 0.5961 -0.5359 0.1349 0.0375 Uiso 1.0000 H
H5 0.5409 -0.4011 0.1580 0.0356 Uiso 1.0000 H
H6 0.5776 -0.2263 0.1611 0.0325 Uiso 1.0000 H
H8 0.7023 -0.2031 0.2218 0.0345 Uiso 1.0000 H
H9 0.7227 -0.1224 0.2880 0.0506 Uiso 1.0000 H
H10 0.7170 0.0626 0.2935 0.0499 Uiso 1.0000 H
H11 0.6897 0.1664 0.2325 0.0400 Uiso 1.0000 H
H12 0.6688 0.0871 0.1665 0.0314 Uiso 1.0000 H
H14 0.6105 -0.1661 0.0542 0.0352 Uiso 1.0000 H
H15 0.5062 -0.1386 0.0101 0.0469 Uiso 1.0000 H
H16 0.4312 -0.0444 0.0334 0.0473 Uiso 1.0000 H
H17 0.4615 0.0219 0.1022 0.0489 Uiso 1.0000 H
H18 0.5682 0.0036 0.1461 0.0363 Uiso 1.0000 H
H20 0.6685 0.0429 0.0609 0.0328 Uiso 1.0000 H
H21 0.5786 0.1531 0.0502 0.0377 Uiso 1.0000 H
H22 0.5822 0.3009 0.0926 0.0487 Uiso 1.0000 H
H23 0.6770 0.3445 0.1445 0.0453 Uiso 1.0000 H
H24 0.7691 0.2425 0.1537 0.0327 Uiso 1.0000 H
H26 0.8129 0.0087 0.2042 0.0282 Uiso 1.0000 H
H27 0.8652 0.0960 0.2671 0.0406 Uiso 1.0000 H
H28 0.9315 0.2417 0.2667 0.0505 Uiso 1.0000 H
H29 0.9446 0.3004 0.2033 0.0487 Uiso 1.0000 H
H30 0.8901 0.2168 0.1400 0.0362 Uiso 1.0000 H
H32 0.9246 0.0548 0.1133 0.0367 Uiso 1.0000 H
H33 0.9715 0.1229 0.0646 0.0502 Uiso 1.0000 H
H34 0.9074 0.1904 0.0003 0.0543 Uiso 1.0000 H
H35 0.7950 0.1896 -0.0152 0.0465 Uiso 1.0000 H
H36 0.7479 0.1279 0.0346 0.0346 Uiso 1.0000 H
H38 0.8025 -0.1514 0.0188 0.0400 Uiso 1.0000 H
H39 0.8348 -0.1146 -0.0402 0.0432 Uiso 1.0000 H
H40 0.9430 -0.0992 -0.0350 0.0540 Uiso 1.0000 H
H41 1.0197 -0.1077 0.0317 0.0699 Uiso 1.0000 H
H42 0.9889 -0.1438 0.0913 0.0537 Uiso 1.0000 H
H44 0.9244 -0.0448 0.1733 0.0283 Uiso 1.0000 H
H45 1.0266 -0.0278 0.2225 0.0357 Uiso 1.0000 H
H46 1.1036 -0.1602 0.2283 0.0397 Uiso 1.0000 H
H47 1.0798 -0.3068 0.1834 0.0436 Uiso 1.0000 H
H48 0.9796 -0.3224 0.1326 0.0367 Uiso 1.0000 H
H51 0.8476 -0.5378 0.1570 0.0407 Uiso 1.0000 H
H52 0.8051 -0.6149 0.0903 0.0439 Uiso 1.0000 H
H53 0.7897 -0.5096 0.0299 0.0429 Uiso 1.0000 H
H54 0.8175 -0.3293 0.0365 0.0353 Uiso 1.0000 H
H62 1.0362 -0.3898 0.2654 0.1098 Uiso 1.0000 H

loop_
_atom_site_aniso_label
_atom_site_aniso_U_11
_atom_site_aniso_U_22
_atom_site_aniso_U_33
_atom_site_aniso_U_12
_atom_site_aniso_U_13
_atom_site_aniso_U_23
Ru1 0.01569(13) 0.01675(13) 0.01414(13) 0.00115(14) 0.00420(10) 0.00035(13)
Cl1 0.0232(5) 0.0269(5) 0.0163(4) 0.0038(4) 0.0042(3) 0.0024(4)
Cl2 0.0235(4) 0.0449(6) 0.0155(4) 0.0021(5) 0.0033(3) -0.0034(5)
P1 0.0173(4) 0.0189(4) 0.0153(4) 0.0002(4) 0.0056(3) 0.0001(4)
P2 0.0174(5) 0.0176(5) 0.0193(4) 0.0008(4) 0.0045(4) 0.0008(4)
P3 0.0150(4) 0.0228(5) 0.0170(4) 0.0025(4) 0.0040(4) -0.0012(4)
C1 0.0212(19) 0.022(2) 0.0206(18) -0.0025(15) 0.0051(15) 0.0011(15)
C2 0.022(2) 0.024(2) 0.031(2) 0.0003(16) 0.0103(17) 0.0049(16)
C3 0.037(3) 0.023(2) 0.041(3) -0.0021(19) 0.015(2) -0.0046(18)
C4 0.037(3) 0.024(2) 0.032(2) -0.0059(19) 0.0082(19) 0.0007(18)
C5 0.024(2) 0.029(2) 0.035(2) -0.0067(18) 0.0078(17) 0.0079(19)
C6 0.026(2) 0.024(2) 0.031(2) 0.0011(17) 0.0129(17) -0.0007(17)
C7 0.0225(19) 0.030(2) 0.0161(17) -0.0006(16) 0.0093(15) -0.0025(15)
C8 0.032(2) 0.031(2) 0.0241(19) -0.003(2) 0.0104(16) -0.0009(19)
C9 0.059(3) 0.049(3) 0.018(2) 0.012(3) 0.009(2) 0.004(2)
C10 0.041(3) 0.060(3) 0.024(2) 0.001(2) 0.007(2) -0.014(2)
C11 0.033(2) 0.033(2) 0.034(2) -0.0033(19) 0.0125(19) -0.0103(19)
C12 0.021(2) 0.031(2) 0.027(2) 0.0000(16) 0.0100(16) -0.0031(17)
C13 0.0150(17) 0.0209(18) 0.0205(18) -0.0040(15) 0.0028(14) 0.0006(15)
C14 0.0226(19) 0.039(2) 0.027(2) 0.000(2) 0.0037(15) -0.004(2)
C15 0.032(2) 0.057(3) 0.028(2) 0.002(2) 0.0026(18) -0.003(2)
C16 0.026(2) 0.051(3) 0.042(3) 0.006(2) -0.001(2) -0.002(2)
C17 0.020(2) 0.038(3) 0.064(3) 0.0036(19) 0.010(2) -0.012(2)
C18 0.025(2) 0.030(2) 0.035(2) -0.0011(18) 0.0099(18) -0.0088(19)
C19 0.0221(18) 0.0184(18) 0.0272(19) 0.0046(17) 0.0091(15) 0.0095(17)
C20 0.026(2) 0.026(2) 0.031(2) 0.0034(16) 0.0097(17) 0.0101(17)
C21 0.021(2) 0.039(3) 0.034(2) 0.0070(18) 0.0035(17) 0.017(2)
C22 0.027(2) 0.039(3) 0.055(3) 0.018(2) 0.018(2) 0.017(2)
C23 0.035(2) 0.026(2) 0.052(3) 0.0131(19) 0.020(2) 0.006(2)
C24 0.025(2) 0.0199(19) 0.037(2) -0.0027(17) 0.0073(17) 0.0032(17)
C25 0.0172(18) 0.018(2) 0.027(2) 0.0041(14) 0.0031(15) -0.0028(15)
C26 0.0187(19) 0.026(2) 0.026(2) 0.0014(16) 0.0001(15) -0.0076(16)
C27 0.032(2) 0.037(2) 0.032(2) 0.004(2) 0.0064(18) -0.009(2)
C28 0.036(3) 0.046(3) 0.044(3) -0.004(2) 0.003(2) -0.020(2)
C29 0.034(3) 0.034(3) 0.054(3) -0.012(2) 0.009(2) -0.018(2)
C30 0.025(2) 0.022(2) 0.043(3) -0.0013(17) 0.0100(19) -0.0018(18)
C31 0.026(2) 0.0142(17) 0.026(2) 0.0004(15) 0.0099(16) 0.0035(15)
C32 0.030(2) 0.031(2) 0.031(2) 0.0048(18) 0.0143(18) 0.0074(18)
C33 0.032(2) 0.046(3) 0.048(3) 0.006(2) 0.023(2) 0.015(2)
C34 0.047(3) 0.044(3) 0.044(3) -0.002(2) 0.030(2) 0.010(2)
C35 0.049(3) 0.041(3) 0.027(2) 0.005(2) 0.017(2) 0.0114(19)
C36 0.029(2) 0.030(2) 0.028(2) 0.004(2) 0.0115(16) 0.0039(19)
C37 0.0200(19) 0.024(2) 0.026(2) 0.0026(15) 0.0116(16) -0.0005(15)
C38 0.029(2) 0.046(3) 0.025(2) -0.0026(19) 0.0129(17) 0.0041(19)
C39 0.039(2) 0.045(3) 0.023(2) 0.002(2) 0.0098(18) 0.003(2)
C40 0.044(3) 0.056(3) 0.036(2) 0.009(2) 0.027(2) 0.008(2)
C41 0.031(2) 0.092(4) 0.052(3) 0.009(3) 0.026(2) 0.021(3)
C42 0.027(2) 0.069(4) 0.039(3) 0.014(2) 0.013(2) 0.013(3)
C43 0.0154(18) 0.026(2) 0.0197(18) 0.0023(15) 0.0027(14) 0.0026(16)
C44 0.0223(19) 0.028(2) 0.0207(18) -0.0007(15) 0.0069(15) -0.0021(15)
C45 0.025(2) 0.040(2) 0.024(2) -0.0089(18) 0.0078(17) -0.0039(18)
C46 0.021(2) 0.052(3) 0.026(2) -0.003(2) -0.0019(17) 0.006(2)
C47 0.025(2) 0.043(3) 0.041(3) 0.010(2) -0.0002(19) 0.009(2)
C48 0.023(2) 0.032(2) 0.036(2) 0.0028(18) 0.0039(17) -0.0039(19)
C49 0.022(2) 0.022(2) 0.024(2) 0.0010(16) 0.0087(16) -0.0035(16)
C50 0.033(2) 0.022(2) 0.026(2) 0.0055(17) 0.0104(17) -0.0015(17)
C51 0.035(2) 0.031(2) 0.036(2) 0.0061(19) 0.014(2) 0.0080(19)
C52 0.044(3) 0.022(2) 0.044(3) 0.0001(19) 0.015(2) -0.0026(19)
C53 0.044(3) 0.031(2) 0.032(2) -0.006(2) 0.002(2) -0.0061(19)
C54 0.034(2) 0.032(2) 0.0222(19) 0.000(2) 0.0035(16) 0.001(2)
Cl61 0.164(2) 0.0642(11) 0.1330(19) -0.0189(13) 0.1155(18) -0.0077(11)
C62 0.144(11) 0.069(7) 0.061(6) 0.0000 0.053(7) 0.0000

loop_
_atom_type_symbol
_atom_type_scat_dispersion_real
_atom_type_scat_dispersion_imag
_atom_type_scat_source
'C   ' 0.0033 0.0016 International_Tables_Vol_IV_Table_2.2B
'H   ' 0.0000 0.0000 International_Tables_Vol_IV_Table_2.2B
'Cl  ' 0.1484 0.1585 International_Tables_Vol_IV_Table_2.2B
'P   ' 0.1023 0.0942 International_Tables_Vol_IV_Table_2.2B
'Ru  ' -1.2594 0.8363 International_Tables_Vol_IV_Table_2.2B

loop_
_geom_angle_atom_site_label_1
_geom_angle_atom_site_label_2
_geom_angle_atom_site_label_3
_geom_angle_site_symmetry_1
_geom_angle_site_symmetry_3
_geom_angle
_geom_angle_publ_flag
P3 Ru1 P2 . . 98.27(4) yes
P3 Ru1 P1 . . 160.12(4) yes
P2 Ru1 P1 . . 101.08(4) yes
P3 Ru1 Cl2 . . 92.05(3) yes
P2 Ru1 Cl2 . . 93.27(4) yes
P1 Ru1 Cl2 . . 91.36(3) yes
P3 Ru1 Cl1 . . 86.29(3) yes
P2 Ru1 Cl1 . . 107.46(4) yes
P1 Ru1 Cl1 . . 83.63(3) yes
Cl2 Ru1 Cl1 . . 159.24(4) yes
C13 P1 C7 . . 104.73(17) no
C13 P1 C1 . . 94.51(17) no
C7 P1 C1 . . 104.97(18) no
C13 P1 Ru1 . . 126.89(12) no
C7 P1 Ru1 . . 115.31(12) no
C1 P1 Ru1 . . 106.55(13) no
C31 P2 C25 . . 103.05(18) no
C31 P2 C19 . . 101.39(17) no
C25 P2 C19 . . 99.07(17) no
C31 P2 Ru1 . . 116.49(13) no
C25 P2 Ru1 . . 118.48(13) no
C19 P2 Ru1 . . 115.55(13) no
C49 P3 C43 . . 102.95(18) no
C49 P3 C37 . . 103.29(17) no
C43 P3 C37 . . 101.65(17) no
C49 P3 Ru1 . . 100.72(12) no
C43 P3 Ru1 . . 119.46(12) no
C37 P3 Ru1 . . 125.45(13) no
C6 C1 C2 . . 118.3(4) no
C6 C1 P1 . . 120.2(3) no
C2 C1 P1 . . 120.9(3) no
H2 C2 C3 . . 118(3) no
H2 C2 C1 . . 121(3) no
C3 C2 C1 . . 121.0(4) no
H3 C3 C4 . . 120.114 no
H3 C3 C2 . . 120.114 no
C4 C3 C2 . . 119.8(4) no
H4 C4 C5 . . 119.779 no
H4 C4 C3 . . 119.780 no
C5 C4 C3 . . 120.4(4) no
H5 C5 C6 . . 120.302 no
H5 C5 C4 . . 120.302 no
C6 C5 C4 . . 119.4(4) no
H6 C6 C5 . . 119.462 no
H6 C6 C1 . . 119.463 no
C5 C6 C1 . . 121.1(4) no
C12 C7 C8 . . 119.0(4) no
C12 C7 P1 . . 119.2(3) no
C8 C7 P1 . . 121.4(3) no
H8 C8 C9 . . 119.976 no
H8 C8 C7 . . 119.976 no
C9 C8 C7 . . 120.0(4) no
H9 C9 C10 . . 119.728 no
H9 C9 C8 . . 119.727 no
C10 C9 C8 . . 120.5(4) no
H10 C10 C11 . . 120.324 no
H10 C10 C9 . . 120.324 no
C11 C10 C9 . . 119.4(4) no
H11 C11 C12 . . 119.757 no
H11 C11 C10 . . 119.757 no
C12 C11 C10 . . 120.5(4) no
H12 C12 C11 . . 119.712 no
H12 C12 C7 . . 119.712 no
C11 C12 C7 . . 120.6(4) no
C18 C13 C14 . . 119.0(4) no
C18 C13 P1 . . 124.5(3) no
C14 C13 P1 . . 116.0(3) no
H14 C14 C15 . . 119.991 no
H14 C14 C13 . . 119.991 no
C15 C14 C13 . . 120.0(4) no
H15 C15 C16 . . 119.345 no
H15 C15 C14 . . 119.345 no
C16 C15 C14 . . 121.3(4) no
H16 C16 C17 . . 120.599 no
H16 C16 C15 . . 120.599 no
C17 C16 C15 . . 118.8(4) no
H17 C17 C18 . . 119.599 no
H17 C17 C16 . . 119.599 no
C18 C17 C16 . . 120.8(4) no
H18 C18 C13 . . 119.998 no
H18 C18 C17 . . 119.997 no
C13 C18 C17 . . 120.0(4) no
C24 C19 C20 . . 117.7(4) no
C24 C19 P2 . . 121.8(3) no
C20 C19 P2 . . 120.4(3) no
H20 C20 C21 . . 119.976 no
H20 C20 C19 . . 119.976 no
C21 C20 C19 . . 120.0(4) no
H21 C21 C22 . . 119.544 no
H21 C21 C20 . . 119.544 no
C22 C21 C20 . . 120.9(4) no
H22 C22 C23 . . 120.058 no
H22 C22 C21 . . 120.057 no
C23 C22 C21 . . 119.9(4) no
H23 C23 C24 . . 119.833 no
H23 C23 C22 . . 119.833 no
C24 C23 C22 . . 120.3(4) no
H24 C24 C23 . . 119.469 no
H24 C24 C19 . . 119.469 no
C23 C24 C19 . . 121.1(4) no
C30 C25 C26 . . 118.2(4) no
C30 C25 P2 . . 123.1(3) no
C26 C25 P2 . . 118.1(3) no
H26 C26 C27 . . 119.394 no
H26 C26 C25 . . 119.394 no
C27 C26 C25 . . 121.2(4) no
H27 C27 C28 . . 120.112 no
H27 C27 C26 . . 120.111 no
C28 C27 C26 . . 119.8(4) no
H28 C28 C29 . . 120.056 no
H28 C28 C27 . . 120.055 no
C29 C28 C27 . . 119.9(4) no
H29 C29 C30 . . 119.791 no
H29 C29 C28 . . 119.791 no
C30 C29 C28 . . 120.4(4) no
H30 C30 C29 . . 119.774 no
H30 C30 C25 . . 119.774 no
C29 C30 C25 . . 120.5(4) no
C36 C31 C32 . . 118.0(4) no
C36 C31 P2 . . 121.4(3) no
C32 C31 P2 . . 120.6(3) no
H32 C32 C33 . . 119.615 no
H32 C32 C31 . . 119.615 no
C33 C32 C31 . . 120.8(4) no
H33 C33 C34 . . 119.781 no
H33 C33 C32 . . 119.781 no
C34 C33 C32 . . 120.4(4) no
H34 C34 C35 . . 120.145 no
H34 C34 C33 . . 120.145 no
C35 C34 C33 . . 119.7(4) no
H35 C35 C36 . . 120.082 no
H35 C35 C34 . . 120.082 no
C36 C35 C34 . . 119.8(4) no
H36 C36 C35 . . 119.419 no
H36 C36 C31 . . 119.419 no
C35 C36 C31 . . 121.2(4) no
C42 C37 C38 . . 117.6(4) no
C42 C37 P3 . . 121.6(3) no
C38 C37 P3 . . 120.7(3) no
H38 C38 C39 . . 119.586 no
H38 C38 C37 . . 119.586 no
C39 C38 C37 . . 120.8(4) no
H39 C39 C40 . . 119.367 no
H39 C39 C38 . . 119.366 no
C40 C39 C38 . . 121.3(4) no
H40 C40 C41 . . 120.771 no
H40 C40 C39 . . 120.770 no
C41 C40 C39 . . 118.5(4) no
H41 C41 C42 . . 119.433 no
H41 C41 C40 . . 119.433 no
C42 C41 C40 . . 121.1(4) no
H42 C42 C41 . . 119.752 no
H42 C42 C37 . . 119.752 no
C41 C42 C37 . . 120.5(4) no
C48 C43 C44 . . 117.9(3) no
C48 C43 P3 . . 121.8(3) no
C44 C43 P3 . . 120.1(3) no
H44 C44 C45 . . 119.480 no
H44 C44 C43 . . 119.479 no
C45 C44 C43 . . 121.0(4) no
H45 C45 C46 . . 119.991 no
H45 C45 C44 . . 119.991 no
C46 C45 C44 . . 120.0(4) no
H46 C46 C47 . . 120.138 no
H46 C46 C45 . . 120.138 no
C47 C46 C45 . . 119.7(4) no
H47 C47 C48 . . 119.636 no
H47 C47 C46 . . 119.637 no
C48 C47 C46 . . 120.7(4) no
H48 C48 C47 . . 119.733 no
H48 C48 C43 . . 119.733 no
C47 C48 C43 . . 120.5(4) no
C54 C49 C50 . . 118.9(4) no
C54 C49 P3 . . 121.3(3) no
C50 C49 P3 . . 119.6(3) no
H50 C50 C51 . . 121(3) no
H50 C50 C49 . . 118(3) no
C51 C50 C49 . . 120.2(4) no
H51 C51 C52 . . 119.539 no
H51 C51 C50 . . 119.539 no
C52 C51 C50 . . 120.9(4) no
H52 C52 C53 . . 120.460 no
H52 C52 C51 . . 120.460 no
C53 C52 C51 . . 119.1(4) no
H53 C53 C54 . . 119.943 no
H53 C53 C52 . . 119.944 no
C54 C53 C52 . . 120.1(4) no
H54 C54 C49 . . 119.615 no
H54 C54 C53 . . 119.615 no
C49 C54 C53 . . 120.8(4) no
H62 C62 Cl61 . 5_755 109.069 no
H62 C62 Cl61 . . 109.070 no
Cl61 C62 Cl61 5_755 . 111.1(6) no
H62 C62 H62 . 5_755 109.463 no
Cl61 C62 H62 5_755 5_755 109.070 no
Cl61 C62 H62 . 5_755 109.069 no

loop_
_geom_bond_atom_site_label_1
_geom_bond_atom_site_label_2
_geom_bond_site_symmetry_2
_geom_bond_distance
_geom_bond_publ_flag
Ru1 P3 . 2.3557(9) yes
Ru1 P2 . 2.2118(10) yes
Ru1 P1 . 2.4334(9) yes
Ru1 Cl2 . 2.3732(9) yes
Ru1 Cl1 . 2.3916(9) yes
P1 C13 . 1.853(4) no
P1 C7 . 1.834(4) no
P1 C1 . 1.835(4) no
P2 C31 . 1.836(4) no
P2 C25 . 1.839(4) no
P2 C19 . 1.834(4) no
P3 C49 . 1.850(4) no
P3 C43 . 1.829(4) no
P3 C37 . 1.845(4) no
C1 C6 . 1.401(5) no
C1 C2 . 1.384(6) no
C2 H2 . 0.94(4) yes
C2 C3 . 1.389(6) no
C3 H3 . 1.000 no
C3 C4 . 1.379(6) no
C4 H4 . 1.000 no
C4 C5 . 1.387(6) no
C5 H5 . 1.000 no
C5 C6 . 1.383(6) no
C6 H6 . 1.000 no
C7 C12 . 1.396(6) no
C7 C8 . 1.389(6) no
C8 H8 . 1.000 no
C8 C9 . 1.393(6) no
C9 H9 . 1.000 no
C9 C10 . 1.390(7) no
C10 H10 . 1.000 no
C10 C11 . 1.380(7) no
C11 H11 . 1.000 no
C11 C12 . 1.385(6) no
C12 H12 . 1.000 no
C13 C18 . 1.381(5) no
C13 C14 . 1.401(5) no
C14 H14 . 1.000 no
C14 C15 . 1.384(6) no
C15 H15 . 1.000 no
C15 C16 . 1.379(7) no
C16 H16 . 1.000 no
C16 C17 . 1.379(7) no
C17 H17 . 1.000 no
C17 C18 . 1.405(6) no
C18 H18 . 1.000 no
C19 C24 . 1.409(6) no
C19 C20 . 1.399(6) no
C20 H20 . 1.000 no
C20 C21 . 1.392(6) no
C21 H21 . 1.000 no
C21 C22 . 1.374(7) no
C22 H22 . 1.000 no
C22 C23 . 1.370(7) no
C23 H23 . 1.000 no
C23 C24 . 1.380(6) no
C24 H24 . 1.000 no
C25 C30 . 1.399(5) no
C25 C26 . 1.389(6) no
C26 H26 . 1.000 no
C26 C27 . 1.387(6) no
C27 H27 . 1.000 no
C27 C28 . 1.382(7) no
C28 H28 . 1.000 no
C28 C29 . 1.381(7) no
C29 H29 . 1.000 no
C29 C30 . 1.385(6) no
C30 H30 . 1.000 no
C31 C36 . 1.395(6) no
C31 C32 . 1.396(6) no
C32 H32 . 1.000 no
C32 C33 . 1.381(6) no
C33 H33 . 1.000 no
C33 C34 . 1.380(7) no
C34 H34 . 1.000 no
C34 C35 . 1.387(7) no
C35 H35 . 1.000 no
C35 C36 . 1.383(6) no
C36 H36 . 1.000 no
C37 C42 . 1.395(6) no
C37 C38 . 1.391(6) no
C38 H38 . 1.000 no
C38 C39 . 1.387(6) no
C39 H39 . 1.000 no
C39 C40 . 1.361(6) no
C40 H40 . 1.000 no
C40 C41 . 1.387(7) no
C41 H41 . 1.000 no
C41 C42 . 1.380(6) no
C42 H42 . 1.000 no
C43 C48 . 1.399(6) no
C43 C44 . 1.398(5) no
C44 H44 . 1.000 no
C44 C45 . 1.395(5) no
C45 H45 . 1.000 no
C45 C46 . 1.375(6) no
C46 H46 . 1.000 no
C46 C47 . 1.383(7) no
C47 H47 . 1.000 no
C47 C48 . 1.386(6) no
C48 H48 . 1.000 no
C49 C54 . 1.382(6) no
C49 C50 . 1.398(6) no
C50 H50 . 0.96(5) yes
C50 C51 . 1.384(6) no
C51 H51 . 1.000 no
C51 C52 . 1.387(7) no
C52 H52 . 1.000 no
C52 C53 . 1.388(7) no
C53 H53 . 1.000 no
C53 C54 . 1.396(6) no
C54 H54 . 1.000 no
Cl61 C62 . 1.738(6) no
C62 H62 . 1.000 no
C62 H62 5_755 1.000 no
